data_4339915
loop_
_publ_author_name
'Cheng, Fei'
'Hector, Andrew L.'
'Levason, William'
'Reid, Gillian'
'Webster, Michael'
'Zhang, Wenjian'

_publ_section_title
;
 Preparation, characterization, and structural systematics of diphosphane
 and diarsane complexes of gallium(III) halides.
;
_journal_issue 17
_journal_name_full 'Inorganic chemistry'
_journal_page_first 7215
_journal_page_last 7223
_journal_paper_doi 10.1021/ic700895r
_journal_volume 46
_journal_year 2007
_chemical_formula_moiety 'C3 H9 As Ga I3'
_chemical_formula_sum 'C3 H9 As Ga I3'
_chemical_formula_weight 570.44
_chemical_name_systematic
; 
 Tri-iodido(trimethylarsane)gallium(III) 
;
_space_group_IT_number 11
_symmetry_cell_setting monoclinic
_symmetry_Int_Tables_number 11
_symmetry_space_group_name_Hall '-P 2yb'
_symmetry_space_group_name_H-M 'P 1 21/m 1'
_atom_sites_solution_hydrogens geom
_atom_sites_solution_primary direct
_atom_sites_solution_secondary difmap
_audit_creation_date 2007-04-18
_audit_creation_method 'SHELXL-97 + hand edit'
_cell_angle_alpha 90.00
_cell_angle_beta 114.43(2)
_cell_angle_gamma 90.00
_cell_formula_units_Z 2
_cell_length_a 7.103(2)
_cell_length_b 11.444(4)
_cell_length_c 8.076(3)
_cell_measurement_reflns_used 2688
_cell_measurement_temperature 120(2)
_cell_measurement_theta_max 27.48
_cell_measurement_theta_min 1.00
_cell_volume 597.7(4)
_computing_structure_refinement 'SHELXL-97 (Sheldrick, 1997)'
_computing_structure_solution 'SHELXS-97 (Sheldrick, 1997)'
_diffrn_ambient_temperature 120(2)
_diffrn_measured_fraction_theta_full 0.770
_diffrn_measured_fraction_theta_max 0.770
_diffrn_measurement_device_type 'Bruker-Nonius 95mm CCD camera on \k-goniostat'
_diffrn_measurement_method '\f & \w scans'
_diffrn_radiation_monochromator graphite
_diffrn_radiation_source 'Bruker-Nonius FR591 rotating anode'
_diffrn_radiation_type MoK\a
_diffrn_radiation_wavelength 0.71073
_diffrn_reflns_av_R_equivalents 0.0419
_diffrn_reflns_av_sigmaI/netI 0.0351
_diffrn_reflns_limit_h_max 9
_diffrn_reflns_limit_h_min -9
_diffrn_reflns_limit_k_max 14
_diffrn_reflns_limit_k_min -14
_diffrn_reflns_limit_l_max 10
_diffrn_reflns_limit_l_min -10
_diffrn_reflns_number 8175
_diffrn_reflns_theta_full 27.51
_diffrn_reflns_theta_max 27.51
_diffrn_reflns_theta_min 3.56
_diffrn_standards_decay_% 0
_diffrn_standards_number 0
_exptl_absorpt_coefficient_mu 12.731
_exptl_absorpt_correction_T_max 1.0000
_exptl_absorpt_correction_T_min 0.7913
_exptl_absorpt_correction_type multi-scan
_exptl_absorpt_process_details 'G.M. Sheldrick, (2003). SADABS. Version 2.10. Bruker AXS Inc.'
_exptl_crystal_colour colourless
_exptl_crystal_density_diffrn 3.169
_exptl_crystal_density_method 'not measured'
_exptl_crystal_description block
_exptl_crystal_F_000 500
_exptl_crystal_size_max 0.08
_exptl_crystal_size_mid 0.05
_exptl_crystal_size_min 0.04
_refine_diff_density_max 0.827
_refine_diff_density_min -0.776
_refine_diff_density_rms 0.173
_refine_ls_extinction_method none
_refine_ls_goodness_of_fit_ref 1.079
_refine_ls_hydrogen_treatment noref
_refine_ls_matrix_type full
_refine_ls_number_parameters 44
_refine_ls_number_reflns 1118
_refine_ls_number_restraints 0
_refine_ls_restrained_S_all 1.079
_refine_ls_R_factor_all 0.0416
_refine_ls_R_factor_gt 0.0284
_refine_ls_shift/su_max 0.000
_refine_ls_shift/su_mean 0.000
_refine_ls_structure_factor_coef Fsqd
_refine_ls_weighting_details 'w=1/[\s^2^(Fo^2^)+(0.0311P)^2^+0.0000P] where P=(Fo^2^+2Fc^2^)/3'
_refine_ls_weighting_scheme calc
_refine_ls_wR_factor_gt 0.0580
_refine_ls_wR_factor_ref 0.0614
_reflns_number_gt 933
_reflns_number_total 1118
_reflns_threshold_expression I>2sigma(I)
_cod_data_source_file ic700895r-file001.cif
_cod_data_source_block 06fc028_[C3H9AsGaI3]
_cod_original_cell_volume 597.7(3)
_cod_original_sg_symbol_H-M 'P 21/m'
_cod_database_code 4339915

loop_
_symmetry_equiv_pos_as_xyz
'x, y, z'
'-x, y+1/2, -z'
'-x, -y, -z'
'x, -y-1/2, z'

loop_
_atom_site_label
_atom_site_type_symbol
_atom_site_fract_x
_atom_site_fract_y
_atom_site_fract_z
_atom_site_U_iso_or_equiv
_atom_site_adp_type
_atom_site_occupancy
_atom_site_symmetry_multiplicity
_atom_site_calc_flag
_atom_site_refinement_flags
Ga1 Ga 0.39586(12) 0.2500 0.41155(10) 0.02034(19) Uani 1 2 d S
I1 I 0.74714(7) 0.2500 0.40147(7) 0.02967(15) Uani 1 2 d S
I2 I 0.19484(5) 0.06701(3) 0.26546(5) 0.02792(13) Uani 1 1 d .
As1 As 0.44262(11) 0.2500 0.73078(9) 0.02161(18) Uani 1 2 d S
C1 C 0.7298(12) 0.2500 0.9005(10) 0.0327(18) Uani 1 2 d S
H1A H 0.7393 0.2500 1.0251 0.049 Uiso 1 2 calc SR
H1B H 0.7979 0.3199 0.8813 0.049 Uiso 0.50 1 calc PR
H1C H 0.7979 0.1801 0.8813 0.049 Uiso 0.50 1 calc PR
C2 C 0.3204(9) 0.1170(5) 0.7923(8) 0.0343(13) Uani 1 1 d .
H2A H 0.3837 0.0453 0.7723 0.051 Uiso 1 1 calc R
H2B H 0.1715 0.1158 0.7156 0.051 Uiso 1 1 calc R
H2C H 0.3434 0.1218 0.9204 0.051 Uiso 1 1 calc R

loop_
_atom_site_aniso_label
_atom_site_aniso_U_11
_atom_site_aniso_U_22
_atom_site_aniso_U_33
_atom_site_aniso_U_23
_atom_site_aniso_U_13
_atom_site_aniso_U_12
Ga1 0.0200(4) 0.0233(4) 0.0184(4) 0.000 0.0085(3) 0.000
I1 0.0227(3) 0.0374(3) 0.0331(3) 0.000 0.0158(2) 0.000
I2 0.0263(2) 0.0254(2) 0.0293(2) -0.00481(14) 0.00883(18) -0.00327(12)
As1 0.0220(4) 0.0253(4) 0.0174(4) 0.000 0.0081(3) 0.000
C1 0.030(4) 0.042(5) 0.019(4) 0.000 0.004(4) 0.000
C2 0.036(3) 0.034(3) 0.034(3) 0.007(3) 0.016(3) -0.002(2)

loop_
_atom_type_symbol
_atom_type_description
_atom_type_scat_dispersion_real
_atom_type_scat_dispersion_imag
_atom_type_scat_source
C C 0.0033 0.0016 'International Tables Vol C Tables 4.2.6.8 and 6.1.1.4'
H H 0.0000 0.0000 'International Tables Vol C Tables 4.2.6.8 and 6.1.1.4'
Ga Ga 0.2307 1.6083 'International Tables Vol C Tables 4.2.6.8 and 6.1.1.4'
As As 0.0499 2.0058 'International Tables Vol C Tables 4.2.6.8 and 6.1.1.4'
I I -0.4742 1.8119 'International Tables Vol C Tables 4.2.6.8 and 6.1.1.4'

loop_
_geom_angle_atom_site_label_1
_geom_angle_atom_site_label_2
_geom_angle_atom_site_label_3
_geom_angle
_geom_angle_site_symmetry_1
_geom_angle_site_symmetry_3
As1 Ga1 I1 109.04(4) . .
As1 Ga1 I2 107.09(2) . .
I1 Ga1 I2 111.00(2) . .
As1 Ga1 I2 107.09(2) . 4_565
I1 Ga1 I2 111.00(2) . 4_565
I2 Ga1 I2 111.44(4) . 4_565
C2 As1 C2 105.1(4) 4_565 .
C2 As1 C1 105.9(2) 4_565 .
C2 As1 C1 105.9(2) . .
C2 As1 Ga1 113.10(19) 4_565 .
C2 As1 Ga1 113.10(19) . .
C1 As1 Ga1 112.9(2) . .
As1 C1 H1A 109.5 . .
As1 C1 H1B 109.5 . .
H1A C1 H1B 109.5 . .
As1 C1 H1C 109.5 . .
H1A C1 H1C 109.5 . .
H1B C1 H1C 109.5 . .
As1 C2 H2A 109.5 . .
As1 C2 H2B 109.5 . .
H2A C2 H2B 109.5 . .
As1 C2 H2C 109.5 . .
H2A C2 H2C 109.5 . .
H2B C2 H2C 109.5 . .

loop_
_geom_bond_atom_site_label_1
_geom_bond_atom_site_label_2
_geom_bond_distance
_geom_bond_site_symmetry_2
Ga1 As1 2.4593(13) .
Ga1 I1 2.5300(11) .
Ga1 I2 2.5344(9) .
Ga1 I2 2.5344(9) 4_565
As1 C2 1.917(5) 4_565
As1 C2 1.917(5) .
As1 C1 1.931(8) .
C1 H1A 0.9800 .
C1 H1B 0.9800 .
C1 H1C 0.9800 .
C2 H2A 0.9800 .
C2 H2B 0.9800 .
C2 H2C 0.9800 .

loop_
_geom_torsion_atom_site_label_1
_geom_torsion_atom_site_label_2
_geom_torsion_atom_site_label_3
_geom_torsion_atom_site_label_4
_geom_torsion
_geom_torsion_site_symmetry_1
_geom_torsion_site_symmetry_4
I1 Ga1 As1 C2 120.31(19) . 4_565
I2 Ga1 As1 C2 -119.51(19) . 4_565
I2 Ga1 As1 C2 0.1(2) 4_565 4_565
I1 Ga1 As1 C2 -120.31(19) . .
I2 Ga1 As1 C2 -0.1(2) . .
I2 Ga1 As1 C2 119.51(19) 4_565 .
I1 Ga1 As1 C1 0.000(1) . .
I2 Ga1 As1 C1 120.18(3) . .
I2 Ga1 As1 C1 -120.18(3) 4_565 .
